data_7053003
loop_
_publ_author_name
'Xu, Huajie'
'Liu, Zhaodi'
'Sheng, Liangquan'
'Chen, Mingming'
'Huang, Deqian'
'Zhang, Hong'
'Song, Chongfu'
'Chen, Shuisheng'

_publ_section_title
;
 A novel &#x201C;turn-on&#x201D; fluorescent probe for Fe3+ in aqueous
 media based on C&#xE001;N isomerization
;
_journal_issue 2
_journal_name_full 'New Journal of Chemistry'
_journal_page_first 274
_journal_paper_doi 10.1039/c2nj40767a
_journal_volume 37
_journal_year 2013
_chemical_formula_sum 'C21 H17 N3 O3'
_chemical_formula_weight 359.38
_chemical_name_systematic
;
?
;
_space_group_IT_number 148
_symmetry_cell_setting trigonal
_symmetry_space_group_name_Hall '-R 3'
_symmetry_space_group_name_H-M 'R -3 :H'
_atom_sites_solution_hydrogens geom
_atom_sites_solution_primary direct
_atom_sites_solution_secondary difmap
_audit_creation_method SHELXL-97
_cell_angle_alpha 90.00
_cell_angle_beta 90.00
_cell_angle_gamma 120.00
_cell_formula_units_Z 18
_cell_length_a 34.465(13)
_cell_length_b 34.465(13)
_cell_length_c 7.825(3)
_cell_measurement_reflns_used 4190
_cell_measurement_temperature 296(2)
_cell_measurement_theta_max 25.84
_cell_measurement_theta_min 2.36
_cell_volume 8050(5)
_computing_cell_refinement 'SAINT (Siemens, 1996)'
_computing_data_collection 'SMART (Siemens, 1996)'
_computing_data_reduction 'SAINT (Siemens, 1996)'
_computing_molecular_graphics 'SHELXTL (Sheldrick, 2008)'
_computing_publication_material 'SHELXTL (Sheldrick, 2008)'
_computing_structure_refinement 'SHELXL (Sheldrick, 2008)'
_computing_structure_solution 'SHELXS (Sheldrick, 2008)'
_diffrn_ambient_temperature 296(2)
_diffrn_measured_fraction_theta_full 1.000
_diffrn_measured_fraction_theta_max 1.000
_diffrn_measurement_device_type 'CCD area detector'
_diffrn_measurement_method '\f and \w scans'
_diffrn_radiation_monochromator graphite
_diffrn_radiation_source 'fine-focus sealed tube'
_diffrn_radiation_type MoK\a
_diffrn_radiation_wavelength 0.71073
_diffrn_reflns_av_R_equivalents 0.0251
_diffrn_reflns_av_sigmaI/netI 0.0215
_diffrn_reflns_limit_h_max 34
_diffrn_reflns_limit_h_min -40
_diffrn_reflns_limit_k_max 40
_diffrn_reflns_limit_k_min -26
_diffrn_reflns_limit_l_max 9
_diffrn_reflns_limit_l_min -9
_diffrn_reflns_number 13438
_diffrn_reflns_theta_full 25.00
_diffrn_reflns_theta_max 25.00
_diffrn_reflns_theta_min 2.05
_exptl_absorpt_coefficient_mu 0.091
_exptl_absorpt_correction_T_max 0.9909
_exptl_absorpt_correction_T_min 0.9820
_exptl_absorpt_correction_type multi-scan
_exptl_absorpt_process_details '(SADABS; Sheldrick, 1996)'
_exptl_crystal_colour yellow
_exptl_crystal_density_diffrn 1.334
_exptl_crystal_density_method 'not measured'
_exptl_crystal_description block
_exptl_crystal_F_000 3384
_exptl_crystal_size_max 0.20
_exptl_crystal_size_mid 0.20
_exptl_crystal_size_min 0.10
_refine_diff_density_max 0.180
_refine_diff_density_min -0.172
_refine_diff_density_rms 0.029
_refine_ls_extinction_method none
_refine_ls_goodness_of_fit_ref 1.029
_refine_ls_hydrogen_treatment constr
_refine_ls_matrix_type full
_refine_ls_number_parameters 246
_refine_ls_number_reflns 3152
_refine_ls_number_restraints 0
_refine_ls_restrained_S_all 1.029
_refine_ls_R_factor_all 0.0571
_refine_ls_R_factor_gt 0.0415
_refine_ls_shift/su_max 0.001
_refine_ls_shift/su_mean 0.000
_refine_ls_structure_factor_coef Fsqd
_refine_ls_weighting_details 'calc w=1/[\s^2^(Fo^2^)+(0.0460P)^2^+6.4458P] where P=(Fo^2^+2Fc^2^)/3'
_refine_ls_weighting_scheme calc
_refine_ls_wR_factor_gt 0.1007
_refine_ls_wR_factor_ref 0.1100
_reflns_number_gt 2409
_reflns_number_total 3152
_reflns_threshold_expression >2sigma(I)
_cod_data_source_file c2nj40767a.txt
_cod_data_source_block liu
_cod_depositor_comments
;
The following automatic conversions were performed:

'_symmetry_cell_setting' value 'Trigonal' changed to 'trigonal'
according to /home/saulius/struct/CIF-dictionaries/cif_core.dic
dictionary named 'cif_core.dic' version 2.4.2 from 2011-04-26.

Automatic conversion script
Id: cif_fix_values 1891 2012-01-12 08:04:46Z andrius 
;
_cod_original_sg_symbol_H-M R-3
_cod_database_code 7053003

loop_
_symmetry_equiv_pos_as_xyz
'x, y, z'
'-y, x-y, z'
'-x+y, -x, z'
'x+2/3, y+1/3, z+1/3'
'-y+2/3, x-y+1/3, z+1/3'
'-x+y+2/3, -x+1/3, z+1/3'
'x+1/3, y+2/3, z+2/3'
'-y+1/3, x-y+2/3, z+2/3'
'-x+y+1/3, -x+2/3, z+2/3'
'-x, -y, -z'
'y, -x+y, -z'
'x-y, x, -z'
'-x+2/3, -y+1/3, -z+1/3'
'y+2/3, -x+y+1/3, -z+1/3'
'x-y+2/3, x+1/3, -z+1/3'
'-x+1/3, -y+2/3, -z+2/3'
'y+1/3, -x+y+2/3, -z+2/3'
'x-y+1/3, x+2/3, -z+2/3'

loop_
_atom_site_label
_atom_site_type_symbol
_atom_site_fract_x
_atom_site_fract_y
_atom_site_fract_z
_atom_site_U_iso_or_equiv
_atom_site_adp_type
_atom_site_occupancy
_atom_site_symmetry_multiplicity
_atom_site_calc_flag
_atom_site_refinement_flags
C1 C 0.87036(7) 0.27122(6) 0.2416(2) 0.0569(5) Uani 1 1 d .
C2 C 0.90525(9) 0.31274(7) 0.1874(3) 0.0797(7) Uani 1 1 d .
H2 H 0.9347 0.3192 0.1995 0.096 Uiso 1 1 calc R
C3 C 0.89670(11) 0.34418(8) 0.1166(3) 0.0888(8) Uani 1 1 d .
H3 H 0.9202 0.3716 0.0806 0.107 Uiso 1 1 calc R
C4 C 0.85310(12) 0.33474(8) 0.0993(3) 0.0876(8) Uani 1 1 d .
H4 H 0.8475 0.3564 0.0543 0.105 Uiso 1 1 calc R
C5 C 0.81760(9) 0.29387(8) 0.1470(3) 0.0783(7) Uani 1 1 d .
H5 H 0.7882 0.2875 0.1326 0.094 Uiso 1 1 calc R
C6 C 0.82710(7) 0.26223(6) 0.2178(2) 0.0581(5) Uani 1 1 d .
C7 C 0.79864(6) 0.19017(6) 0.3344(2) 0.0564(5) Uani 1 1 d .
H7 H 0.7739 0.1628 0.3630 0.068 Uiso 1 1 calc R
C8 C 0.83927(6) 0.19554(5) 0.3667(2) 0.0479(4) Uani 1 1 d .
C9 C 0.87894(6) 0.23759(6) 0.3220(3) 0.0596(5) Uani 1 1 d .
C10 C 0.84467(6) 0.15981(6) 0.4465(2) 0.0505(4) Uani 1 1 d .
H10 H 0.8733 0.1655 0.4733 0.061 Uiso 1 1 calc R
C11 C 0.81802(5) 0.08832(5) 0.5551(2) 0.0443(4) Uani 1 1 d .
C12 C 0.78349(5) 0.04632(6) 0.5959(2) 0.0490(4) Uani 1 1 d .
C13 C 0.85954(6) 0.09009(5) 0.5971(2) 0.0473(4) Uani 1 1 d .
C14 C 0.73423(6) 0.02923(7) 0.5844(3) 0.0724(6) Uani 1 1 d .
H14A H 0.7193 -0.0011 0.5437 0.109 Uiso 1 1 calc R
H14B H 0.7289 0.0476 0.5068 0.109 Uiso 1 1 calc R
H14C H 0.7229 0.0302 0.6954 0.109 Uiso 1 1 calc R
C15 C 0.77639(7) -0.02110(6) 0.7509(3) 0.0663(5) Uani 1 1 d .
H15A H 0.7469 -0.0268 0.7792 0.099 Uiso 1 1 calc R
H15B H 0.7926 -0.0187 0.8539 0.099 Uiso 1 1 calc R
H15C H 0.7742 -0.0453 0.6827 0.099 Uiso 1 1 calc R
C16 C 0.87557(5) 0.03005(5) 0.6948(2) 0.0448(4) Uani 1 1 d .
C17 C 0.86762(7) -0.01025(6) 0.6239(2) 0.0570(5) Uani 1 1 d .
H17 H 0.8422 -0.0273 0.5578 0.068 Uiso 1 1 calc R
C18 C 0.89790(8) -0.02479(7) 0.6525(3) 0.0730(6) Uani 1 1 d .
H18 H 0.8925 -0.0520 0.6072 0.088 Uiso 1 1 calc R
C19 C 0.93549(8) 0.00039(8) 0.7464(4) 0.0834(7) Uani 1 1 d .
H19 H 0.9558 -0.0095 0.7632 0.100 Uiso 1 1 calc R
C20 C 0.94370(7) 0.04047(7) 0.8168(3) 0.0728(6) Uani 1 1 d .
H20 H 0.9696 0.0575 0.8803 0.087 Uiso 1 1 calc R
C21 C 0.91340(6) 0.05544(6) 0.7935(2) 0.0535(5) Uani 1 1 d .
H21 H 0.9184 0.0821 0.8432 0.064 Uiso 1 1 calc R
N1 N 0.81129(5) 0.12131(5) 0.48012(18) 0.0498(4) Uani 1 1 d .
N2 N 0.84654(4) 0.04767(4) 0.6658(2) 0.0508(4) Uani 1 1 d .
N3 N 0.79993(4) 0.02053(4) 0.65518(19) 0.0498(4) Uani 1 1 d .
O1 O 0.79069(5) 0.22151(5) 0.26339(19) 0.0686(4) Uani 1 1 d .
O2 O 0.91710(5) 0.24509(5) 0.3499(3) 0.1007(6) Uani 1 1 d .
O3 O 0.89927(4) 0.11987(4) 0.57981(19) 0.0647(4) Uani 1 1 d .

loop_
_atom_site_aniso_label
_atom_site_aniso_U_11
_atom_site_aniso_U_22
_atom_site_aniso_U_33
_atom_site_aniso_U_23
_atom_site_aniso_U_13
_atom_site_aniso_U_12
C1 0.0663(12) 0.0468(10) 0.0630(12) -0.0035(9) 0.0027(9) 0.0324(10)
C2 0.0904(16) 0.0532(13) 0.0933(17) 0.0031(11) 0.0117(13) 0.0342(12)
C3 0.128(2) 0.0546(13) 0.0831(17) 0.0039(11) 0.0100(16) 0.0452(15)
C4 0.156(3) 0.0716(16) 0.0597(14) 0.0014(12) -0.0027(15) 0.0752(19)
C5 0.1104(19) 0.0874(17) 0.0677(14) -0.0052(12) -0.0125(13) 0.0724(16)
C6 0.0745(14) 0.0556(11) 0.0548(11) -0.0029(9) -0.0020(10) 0.0404(11)
C7 0.0546(11) 0.0532(11) 0.0685(12) 0.0000(9) -0.0048(9) 0.0322(9)
C8 0.0469(10) 0.0447(10) 0.0575(11) -0.0071(8) -0.0030(8) 0.0270(8)
C9 0.0497(11) 0.0505(11) 0.0863(14) -0.0021(10) 0.0022(10) 0.0310(9)
C10 0.0445(10) 0.0484(10) 0.0640(12) -0.0044(8) -0.0054(8) 0.0274(9)
C11 0.0394(9) 0.0404(9) 0.0550(10) -0.0063(7) -0.0042(7) 0.0214(8)
C12 0.0396(9) 0.0458(10) 0.0613(11) -0.0075(8) -0.0028(8) 0.0212(8)
C13 0.0400(10) 0.0399(9) 0.0602(11) -0.0015(8) -0.0036(8) 0.0187(8)
C14 0.0399(11) 0.0603(12) 0.1114(18) -0.0005(12) -0.0037(11) 0.0210(10)
C15 0.0527(11) 0.0506(11) 0.0801(14) 0.0125(10) 0.0044(10) 0.0141(9)
C16 0.0416(9) 0.0435(9) 0.0488(10) 0.0053(7) 0.0020(7) 0.0209(8)
C17 0.0639(12) 0.0463(10) 0.0585(11) 0.0003(8) 0.0009(9) 0.0258(9)
C18 0.0806(16) 0.0517(12) 0.0956(17) 0.0123(11) 0.0223(13) 0.0398(12)
C19 0.0677(15) 0.0691(15) 0.128(2) 0.0313(14) 0.0143(14) 0.0454(13)
C20 0.0500(12) 0.0739(15) 0.0918(16) 0.0183(12) -0.0095(11) 0.0290(11)
C21 0.0476(10) 0.0506(10) 0.0590(11) 0.0015(8) -0.0036(8) 0.0221(9)
N1 0.0454(8) 0.0443(8) 0.0620(9) -0.0059(7) -0.0050(7) 0.0243(7)
N2 0.0360(8) 0.0396(8) 0.0726(10) 0.0035(7) -0.0051(7) 0.0158(6)
N3 0.0356(8) 0.0409(8) 0.0666(10) 0.0013(7) -0.0019(7) 0.0143(6)
O1 0.0625(9) 0.0717(9) 0.0861(10) 0.0001(7) -0.0115(7) 0.0443(8)
O2 0.0487(9) 0.0673(10) 0.187(2) 0.0212(11) 0.0033(10) 0.0299(8)
O3 0.0374(7) 0.0453(7) 0.1042(11) 0.0126(7) -0.0037(6) 0.0152(6)

loop_
_atom_type_symbol
_atom_type_description
_atom_type_scat_dispersion_real
_atom_type_scat_dispersion_imag
_atom_type_scat_source
C C 0.0033 0.0016 'International Tables Vol C Tables 4.2.6.8 and 6.1.1.4'
H H 0.0000 0.0000 'International Tables Vol C Tables 4.2.6.8 and 6.1.1.4'
N N 0.0061 0.0033 'International Tables Vol C Tables 4.2.6.8 and 6.1.1.4'
O O 0.0106 0.0060 'International Tables Vol C Tables 4.2.6.8 and 6.1.1.4'

loop_
_geom_angle_atom_site_label_1
_geom_angle_atom_site_label_2
_geom_angle_atom_site_label_3
_geom_angle
C6 C1 C2 118.05(19)
C6 C1 C9 120.15(17)
C2 C1 C9 121.80(19)
C3 C2 C1 121.1(2)
C3 C2 H2 119.5
C1 C2 H2 119.5
C2 C3 C4 119.5(2)
C2 C3 H3 120.2
C4 C3 H3 120.2
C3 C4 C5 121.4(2)
C3 C4 H4 119.3
C5 C4 H4 119.3
C4 C5 C6 118.0(2)
C4 C5 H5 121.0
C6 C5 H5 121.0
C1 C6 O1 121.70(16)
C1 C6 C5 121.8(2)
O1 C6 C5 116.46(19)
C8 C7 O1 125.37(18)
C8 C7 H7 117.3
O1 C7 H7 117.3
C7 C8 C9 119.28(16)
C7 C8 C10 121.60(16)
C9 C8 C10 119.12(15)
O2 C9 C8 122.85(17)
O2 C9 C1 121.76(18)
C8 C9 C1 115.38(16)
N1 C10 C8 122.12(15)
N1 C10 H10 118.9
C8 C10 H10 118.9
C12 C11 N1 123.03(15)
C12 C11 C13 108.10(14)
N1 C11 C13 128.82(15)
N3 C12 C11 110.16(14)
N3 C12 C14 121.84(16)
C11 C12 C14 127.98(16)
O3 C13 N2 123.27(15)
O3 C13 C11 132.23(16)
N2 C13 C11 104.49(13)
C12 C14 H14A 109.5
C12 C14 H14B 109.5
H14A C14 H14B 109.5
C12 C14 H14C 109.5
H14A C14 H14C 109.5
H14B C14 H14C 109.5
N3 C15 H15A 109.5
N3 C15 H15B 109.5
H15A C15 H15B 109.5
N3 C15 H15C 109.5
H15A C15 H15C 109.5
H15B C15 H15C 109.5
C21 C16 C17 120.45(16)
C21 C16 N2 117.33(15)
C17 C16 N2 122.19(15)
C18 C17 C16 119.31(19)
C18 C17 H17 120.3
C16 C17 H17 120.3
C19 C18 C17 120.5(2)
C19 C18 H18 119.8
C17 C18 H18 119.8
C18 C19 C20 120.6(2)
C18 C19 H19 119.7
C20 C19 H19 119.7
C19 C20 C21 120.2(2)
C19 C20 H20 119.9
C21 C20 H20 119.9
C16 C21 C20 118.93(18)
C16 C21 H21 120.5
C20 C21 H21 120.5
C10 N1 C11 120.17(14)
N3 N2 C13 109.58(13)
N3 N2 C16 122.72(13)
C13 N2 C16 125.33(13)
C12 N3 N2 107.40(13)
C12 N3 C15 127.93(15)
N2 N3 C15 121.10(14)
C7 O1 C6 118.09(15)

loop_
_geom_bond_atom_site_label_1
_geom_bond_atom_site_label_2
_geom_bond_distance
C1 C6 1.375(3)
C1 C2 1.398(3)
C1 C9 1.473(3)
C2 C3 1.374(3)
C2 H2 0.9300
C3 C4 1.376(4)
C3 H3 0.9300
C4 C5 1.378(3)
C4 H4 0.9300
C5 C6 1.400(3)
C5 H5 0.9300
C6 O1 1.382(2)
C7 C8 1.341(2)
C7 O1 1.359(2)
C7 H7 0.9300
C8 C9 1.453(3)
C8 C10 1.473(2)
C9 O2 1.226(2)
C10 N1 1.276(2)
C10 H10 0.9300
C11 C12 1.375(2)
C11 N1 1.398(2)
C11 C13 1.439(2)
C12 N3 1.353(2)
C12 C14 1.496(2)
C13 O3 1.241(2)
C13 N2 1.404(2)
C14 H14A 0.9600
C14 H14B 0.9600
C14 H14C 0.9600
C15 N3 1.454(2)
C15 H15A 0.9600
C15 H15B 0.9600
C15 H15C 0.9600
C16 C21 1.385(2)
C16 C17 1.390(2)
C16 N2 1.425(2)
C17 C18 1.383(3)
C17 H17 0.9300
C18 C19 1.359(3)
C18 H18 0.9300
C19 C20 1.379(3)
C19 H19 0.9300
C20 C21 1.389(3)
C20 H20 0.9300
C21 H21 0.9300
N2 N3 1.3998(19)

loop_
_geom_torsion_atom_site_label_1
_geom_torsion_atom_site_label_2
_geom_torsion_atom_site_label_3
_geom_torsion_atom_site_label_4
_geom_torsion
C6 C1 C2 C3 1.7(3)
C9 C1 C2 C3 -178.3(2)
C1 C2 C3 C4 0.3(4)
C2 C3 C4 C5 -1.9(4)
C3 C4 C5 C6 1.4(3)
C2 C1 C6 O1 178.19(18)
C9 C1 C6 O1 -1.7(3)
C2 C1 C6 C5 -2.2(3)
C9 C1 C6 C5 177.87(18)
C4 C5 C6 C1 0.7(3)
C4 C5 C6 O1 -179.69(18)
O1 C7 C8 C9 -0.8(3)
O1 C7 C8 C10 179.11(17)
C7 C8 C9 O2 178.9(2)
C10 C8 C9 O2 -1.0(3)
C7 C8 C9 C1 -0.5(3)
C10 C8 C9 C1 179.54(16)
C6 C1 C9 O2 -177.7(2)
C2 C1 C9 O2 2.4(3)
C6 C1 C9 C8 1.7(3)
C2 C1 C9 C8 -178.19(18)
C7 C8 C10 N1 4.0(3)
C9 C8 C10 N1 -176.08(17)
N1 C11 C12 N3 175.65(15)
C13 C11 C12 N3 -2.2(2)
N1 C11 C12 C14 -5.8(3)
C13 C11 C12 C14 176.37(19)
C12 C11 C13 O3 177.7(2)
N1 C11 C13 O3 0.0(3)
C12 C11 C13 N2 -1.13(19)
N1 C11 C13 N2 -178.82(16)
C21 C16 C17 C18 -0.1(3)
N2 C16 C17 C18 177.93(17)
C16 C17 C18 C19 -1.2(3)
C17 C18 C19 C20 1.1(4)
C18 C19 C20 C21 0.4(4)
C17 C16 C21 C20 1.5(3)
N2 C16 C21 C20 -176.60(16)
C19 C20 C21 C16 -1.7(3)
C8 C10 N1 C11 179.65(15)
C12 C11 N1 C10 179.43(17)
C13 C11 N1 C10 -3.2(3)
O3 C13 N2 N3 -175.04(16)
C11 C13 N2 N3 3.96(19)
O3 C13 N2 C16 -12.2(3)
C11 C13 N2 C16 166.76(16)
C21 C16 N2 N3 -144.70(16)
C17 C16 N2 N3 37.3(2)
C21 C16 N2 C13 54.6(2)
C17 C16 N2 C13 -123.39(19)
C11 C12 N3 N2 4.7(2)
C14 C12 N3 N2 -174.02(17)
C11 C12 N3 C15 163.16(17)
C14 C12 N3 C15 -15.5(3)
C13 N2 N3 C12 -5.41(19)
C16 N2 N3 C12 -168.74(15)
C13 N2 N3 C15 -165.68(16)
C16 N2 N3 C15 31.0(2)
C8 C7 O1 C6 0.9(3)
C1 C6 O1 C7 0.4(3)
C5 C6 O1 C7 -179.22(17)
